data_4118990
loop_
_publ_author_name
'Xin Cui'
'Xue Xu'
'Lukasz Wojtas'
'Martin M. Kim'
'X. Peter Zhang'

_publ_section_title
;
 Regioselective Synthesis of Multisubstituted Furans via Metalloradical
 Cyclization of Alkynes with \a-Diazocarbonyls: Construction of
 Functionalized \a-Oligofurans
;
_journal_name_full 'Journal of the American Chemical Society'
_journal_page_first 19981
_journal_page_last 19984
_journal_paper_doi 10.1021/ja309446n
_journal_volume 134
_journal_year 2012
_chemical_formula_sum 'C15 H18 Cl N3 O'
_chemical_formula_weight 291.77
_chemical_name_systematic
;
 ?
;
_space_group_IT_number 2
_symmetry_cell_setting triclinic
_symmetry_space_group_name_Hall '-P 1'
_symmetry_space_group_name_H-M 'P -1'
_atom_sites_solution_hydrogens geom
_atom_sites_solution_primary direct
_atom_sites_solution_secondary difmap
_audit_creation_method SHELXL-97
_cell_angle_alpha 108.321(3)
_cell_angle_beta 93.281(3)
_cell_angle_gamma 92.027(3)
_cell_formula_units_Z 2
_cell_length_a 7.0249(4)
_cell_length_b 10.3298(5)
_cell_length_c 11.2418(5)
_cell_measurement_reflns_used 778
_cell_measurement_temperature 100(2)
_cell_measurement_theta_max 64.333
_cell_measurement_theta_min 4.15
_cell_volume 771.92(7)
_computing_cell_refinement 'APEX2 (Bruker, 2010); SAINT (Bruker, 2009)'
_computing_data_collection 'APEX2 (Bruker, 2010)'
_computing_data_reduction 'SAINT (Bruker, 2009);XPREP(Sheldrick,2008)'
_computing_publication_material 'APEX2 (Bruker, 2010)'
_computing_structure_refinement 'SHELXL-97 (Sheldrick, 2008)'
_computing_structure_solution 'SHELXS-97 (Sheldrick, 2008)'
_diffrn_ambient_temperature 100(2)
_diffrn_measured_fraction_theta_full 0.941
_diffrn_measured_fraction_theta_max 0.941
_diffrn_measurement_device_type 'BRUKER SMART APEXII CCD'
_diffrn_measurement_method 'omega scans'
_diffrn_radiation_monochromator graphite
_diffrn_radiation_source 'fine-focus sealed tube'
_diffrn_radiation_type CuK\a
_diffrn_radiation_wavelength 1.54178
_diffrn_reflns_av_R_equivalents 0.0601
_diffrn_reflns_av_sigmaI/netI 0.0658
_diffrn_reflns_limit_h_max 8
_diffrn_reflns_limit_h_min -8
_diffrn_reflns_limit_k_max 10
_diffrn_reflns_limit_k_min -11
_diffrn_reflns_limit_l_max 13
_diffrn_reflns_limit_l_min -13
_diffrn_reflns_number 5399
_diffrn_reflns_theta_full 65.07
_diffrn_reflns_theta_max 65.07
_diffrn_reflns_theta_min 4.15
_exptl_absorpt_coefficient_mu 2.182
_exptl_absorpt_correction_T_max 0.8448
_exptl_absorpt_correction_T_min 0.7355
_exptl_absorpt_correction_type multi-scan
_exptl_absorpt_process_details 'SADABS; (Sheldrick, 2003)'
_exptl_crystal_colour colorless
_exptl_crystal_density_diffrn 1.255
_exptl_crystal_description block
_exptl_crystal_F_000 308
_exptl_crystal_size_max 0.15
_exptl_crystal_size_mid 0.10
_exptl_crystal_size_min 0.08
_refine_diff_density_max 0.214
_refine_diff_density_min -0.255
_refine_diff_density_rms 0.053
_refine_ls_extinction_method none
_refine_ls_goodness_of_fit_ref 0.949
_refine_ls_hydrogen_treatment mixed
_refine_ls_matrix_type full
_refine_ls_number_parameters 189
_refine_ls_number_reflns 2471
_refine_ls_number_restraints 0
_refine_ls_restrained_S_all 0.949
_refine_ls_R_factor_all 0.0730
_refine_ls_R_factor_gt 0.0474
_refine_ls_shift/su_max 0.000
_refine_ls_shift/su_mean 0.000
_refine_ls_structure_factor_coef Fsqd
_refine_ls_weighting_details 'calc w=1/[\s^2^(Fo^2^)+(0.0594P)^2^+0.0000P] where P=(Fo^2^+2Fc^2^)/3'
_refine_ls_weighting_scheme calc
_refine_ls_wR_factor_gt 0.1055
_refine_ls_wR_factor_ref 0.1164
_reflns_number_gt 1759
_reflns_number_total 2471
_reflns_threshold_expression >2sigma(I)
_cod_data_source_file ja309446n_si_003.cif
_cod_data_source_block 3bh
_cod_database_code 4118990

loop_
_symmetry_equiv_pos_as_xyz
'x, y, z'
'-x, -y, -z'

loop_
_atom_site_label
_atom_site_type_symbol
_atom_site_fract_x
_atom_site_fract_y
_atom_site_fract_z
_atom_site_U_iso_or_equiv
_atom_site_adp_type
_atom_site_occupancy
_atom_site_symmetry_multiplicity
_atom_site_calc_flag
_atom_site_refinement_flags
C1 C 0.2003(4) 0.6278(3) -0.0364(3) 0.0233(6) Uani 1 1 d .
N1 N 0.2041(4) 0.5281(3) -0.3729(2) 0.0377(7) Uani 1 1 d .
Cl1 Cl 0.63397(12) -0.05649(8) 0.28459(7) 0.0346(2) Uani 1 1 d .
O1 O 0.2218(3) 0.58041(18) 0.06298(17) 0.0231(4) Uani 1 1 d .
C2 C 0.2303(4) 0.5252(3) -0.1457(3) 0.0233(6) Uani 1 1 d .
N2 N 0.1616(4) 0.7602(2) -0.0078(2) 0.0264(6) Uani 1 1 d .
C3 C 0.2756(4) 0.4082(3) -0.1094(3) 0.0248(6) Uani 1 1 d .
H3 H 0.3057 0.3217 -0.1639 0.030 Uiso 1 1 calc R
N3 N 0.3824(4) 0.1775(2) 0.3858(2) 0.0262(6) Uani 1 1 d .
H3N H 0.445(5) 0.099(4) 0.351(3) 0.036(9) Uiso 1 1 d .
C4 C 0.2678(4) 0.4428(3) 0.0152(3) 0.0242(6) Uani 1 1 d .
C5 C 0.2962(4) 0.3756(3) 0.1100(3) 0.0228(6) Uani 1 1 d .
C6 C 0.2590(4) 0.4410(3) 0.2348(3) 0.0237(6) Uani 1 1 d .
H6 H 0.2153 0.5309 0.2580 0.028 Uiso 1 1 calc R
C7 C 0.2848(4) 0.3771(3) 0.3250(3) 0.0263(6) Uani 1 1 d .
H7 H 0.2573 0.4217 0.4095 0.032 Uiso 1 1 calc R
C8 C 0.3514(4) 0.2468(3) 0.2903(3) 0.0228(6) Uani 1 1 d .
C9 C 0.3885(4) 0.1786(3) 0.1674(3) 0.0224(6) Uani 1 1 d .
H9 H 0.4337 0.0891 0.1455 0.027 Uiso 1 1 calc R
C10 C 0.3592(4) 0.2423(3) 0.0763(3) 0.0219(6) Uani 1 1 d .
H10 H 0.3818 0.1957 -0.0086 0.026 Uiso 1 1 calc R
C11 C 0.5147(5) 0.2586(3) 0.4954(3) 0.0315(7) Uani 1 1 d .
H11A H 0.6345 0.2829 0.4650 0.047 Uiso 1 1 calc R
H11B H 0.5410 0.2039 0.5510 0.047 Uiso 1 1 calc R
H11C H 0.4549 0.3421 0.5419 0.047 Uiso 1 1 calc R
C12 C 0.1977(5) 0.1379(3) 0.4294(3) 0.0335(7) Uani 1 1 d .
H12A H 0.1289 0.2201 0.4674 0.050 Uiso 1 1 calc R
H12B H 0.2242 0.0913 0.4917 0.050 Uiso 1 1 calc R
H12C H 0.1193 0.0765 0.3576 0.050 Uiso 1 1 calc R
C13 C 0.1197(5) 0.8371(3) 0.1199(3) 0.0318(7) Uani 1 1 d .
H13A H 0.0048 0.7959 0.1421 0.048 Uiso 1 1 calc R
H13B H 0.0984 0.9319 0.1251 0.048 Uiso 1 1 calc R
H13C H 0.2278 0.8351 0.1784 0.048 Uiso 1 1 calc R
C14 C 0.1381(4) 0.8249(3) -0.1045(3) 0.0282(7) Uani 1 1 d .
H14A H 0.2132 0.7790 -0.1751 0.042 Uiso 1 1 calc R
H14B H 0.1823 0.9213 -0.0701 0.042 Uiso 1 1 calc R
H14C H 0.0030 0.8180 -0.1339 0.042 Uiso 1 1 calc R
C15 C 0.2156(4) 0.5299(3) -0.2703(3) 0.0271(7) Uani 1 1 d .

loop_
_atom_site_aniso_label
_atom_site_aniso_U_11
_atom_site_aniso_U_22
_atom_site_aniso_U_33
_atom_site_aniso_U_23
_atom_site_aniso_U_13
_atom_site_aniso_U_12
C1 0.0208(15) 0.0264(16) 0.0250(15) 0.0114(11) 0.0038(12) 0.0011(11)
N1 0.0532(19) 0.0376(16) 0.0269(16) 0.0143(12) 0.0117(13) 0.0132(13)
Cl1 0.0517(5) 0.0278(4) 0.0288(4) 0.0132(3) 0.0077(3) 0.0170(3)
O1 0.0294(11) 0.0196(10) 0.0241(10) 0.0119(8) 0.0029(8) 0.0055(8)
C2 0.0257(15) 0.0228(15) 0.0246(15) 0.0112(11) 0.0059(12) 0.0033(11)
N2 0.0364(15) 0.0189(13) 0.0266(13) 0.0100(10) 0.0034(11) 0.0085(10)
C3 0.0295(16) 0.0208(15) 0.0248(16) 0.0070(11) 0.0070(12) 0.0051(11)
N3 0.0343(14) 0.0246(14) 0.0232(13) 0.0110(10) 0.0055(11) 0.0103(11)
C4 0.0252(16) 0.0206(15) 0.0285(16) 0.0092(11) 0.0049(12) 0.0048(11)
C5 0.0219(15) 0.0225(15) 0.0265(15) 0.0113(11) 0.0006(12) 0.0016(11)
C6 0.0271(16) 0.0218(15) 0.0239(15) 0.0090(11) 0.0027(12) 0.0071(11)
C7 0.0346(17) 0.0249(16) 0.0192(15) 0.0063(11) 0.0023(12) 0.0053(12)
C8 0.0242(15) 0.0238(15) 0.0250(15) 0.0138(11) 0.0025(12) 0.0047(11)
C9 0.0265(15) 0.0183(15) 0.0241(15) 0.0085(11) 0.0040(12) 0.0048(11)
C10 0.0256(15) 0.0227(15) 0.0198(14) 0.0089(11) 0.0047(12) 0.0067(11)
C11 0.0390(18) 0.0287(17) 0.0285(17) 0.0118(12) -0.0009(14) 0.0058(13)
C12 0.0431(19) 0.0331(18) 0.0302(17) 0.0175(13) 0.0071(14) 0.0046(13)
C13 0.0430(19) 0.0238(16) 0.0278(17) 0.0065(12) 0.0020(14) 0.0066(13)
C14 0.0333(17) 0.0234(16) 0.0323(17) 0.0147(12) 0.0022(13) 0.0064(12)
C15 0.0311(17) 0.0223(16) 0.0296(18) 0.0091(12) 0.0070(13) 0.0064(11)

loop_
_atom_type_symbol
_atom_type_description
_atom_type_scat_dispersion_real
_atom_type_scat_dispersion_imag
_atom_type_scat_source
C C 0.0181 0.0091 'International Tables Vol C Tables 4.2.6.8 and 6.1.1.4'
H H 0.0000 0.0000 'International Tables Vol C Tables 4.2.6.8 and 6.1.1.4'
N N 0.0311 0.0180 'International Tables Vol C Tables 4.2.6.8 and 6.1.1.4'
O O 0.0492 0.0322 'International Tables Vol C Tables 4.2.6.8 and 6.1.1.4'
Cl Cl 0.3639 0.7018 'International Tables Vol C Tables 4.2.6.8 and 6.1.1.4'

loop_
_geom_angle_atom_site_label_1
_geom_angle_atom_site_label_2
_geom_angle_atom_site_label_3
_geom_angle
N2 C1 O1 115.3(2)
N2 C1 C2 134.9(3)
O1 C1 C2 109.8(2)
C1 O1 C4 107.0(2)
C1 C2 C15 128.2(3)
C1 C2 C3 106.3(2)
C15 C2 C3 125.5(3)
C1 N2 C14 121.2(2)
C1 N2 C13 120.0(2)
C14 N2 C13 118.4(2)
C4 C3 C2 107.5(2)
C4 C3 H3 126.2
C2 C3 H3 126.2
C8 N3 C11 113.0(2)
C8 N3 C12 112.0(2)
C11 N3 C12 110.8(2)
C8 N3 H3N 109(2)
C11 N3 H3N 104(2)
C12 N3 H3N 108(2)
C3 C4 O1 109.5(2)
C3 C4 C5 136.2(3)
O1 C4 C5 114.3(2)
C6 C5 C10 119.1(3)
C6 C5 C4 120.9(2)
C10 C5 C4 119.9(2)
C7 C6 C5 121.1(3)
C7 C6 H6 119.5
C5 C6 H6 119.5
C6 C7 C8 118.8(3)
C6 C7 H7 120.6
C8 C7 H7 120.6
C9 C8 C7 121.6(3)
C9 C8 N3 118.8(2)
C7 C8 N3 119.6(2)
C8 C9 C10 119.4(2)
C8 C9 H9 120.3
C10 C9 H9 120.3
C9 C10 C5 119.9(3)
C9 C10 H10 120.0
C5 C10 H10 120.0
N3 C11 H11A 109.5
N3 C11 H11B 109.5
H11A C11 H11B 109.5
N3 C11 H11C 109.5
H11A C11 H11C 109.5
H11B C11 H11C 109.5
N3 C12 H12A 109.5
N3 C12 H12B 109.5
H12A C12 H12B 109.5
N3 C12 H12C 109.5
H12A C12 H12C 109.5
H12B C12 H12C 109.5
N2 C13 H13A 109.5
N2 C13 H13B 109.5
H13A C13 H13B 109.5
N2 C13 H13C 109.5
H13A C13 H13C 109.5
H13B C13 H13C 109.5
N2 C14 H14A 109.5
N2 C14 H14B 109.5
H14A C14 H14B 109.5
N2 C14 H14C 109.5
H14A C14 H14C 109.5
H14B C14 H14C 109.5
N1 C15 C2 177.3(3)

loop_
_geom_bond_atom_site_label_1
_geom_bond_atom_site_label_2
_geom_bond_distance
C1 N2 1.344(4)
C1 O1 1.356(3)
C1 C2 1.380(4)
N1 C15 1.147(4)
O1 C4 1.409(3)
C2 C15 1.414(4)
C2 C3 1.432(4)
N2 C14 1.449(4)
N2 C13 1.459(4)
C3 C4 1.337(4)
C3 H3 0.9500
N3 C8 1.476(3)
N3 C11 1.500(4)
N3 C12 1.501(4)
N3 H3N 0.92(3)
C4 C5 1.453(4)
C5 C6 1.397(4)
C5 C10 1.403(4)
C6 C7 1.380(4)
C6 H6 0.9500
C7 C8 1.385(4)
C7 H7 0.9500
C8 C9 1.384(4)
C9 C10 1.390(4)
C9 H9 0.9500
C10 H10 0.9500
C11 H11A 0.9800
C11 H11B 0.9800
C11 H11C 0.9800
C12 H12A 0.9800
C12 H12B 0.9800
C12 H12C 0.9800
C13 H13A 0.9800
C13 H13B 0.9800
C13 H13C 0.9800
C14 H14A 0.9800
C14 H14B 0.9800
C14 H14C 0.9800
